data_7230020
loop_
_publ_author_name
'Xu, Lei'
'Li, Shasha'
'Jiang, Liping'
'Zhang, Guofang'
'Zhang, Weiqiang'
'Gao, Ziwei'

_publ_section_title
;
 Electronic and steric effects of substituents in
 1,3-diphenylprop-2-yn-1-one during its reaction with Ru3(CO)12
;
_journal_issue 8
_journal_name_full 'RSC Advances'
_journal_page_first 4354
_journal_paper_doi 10.1039/C7RA13626A
_journal_volume 8
_journal_year 2018
_chemical_formula_sum 'C25 H9 Cl O11 Ru3'
_chemical_formula_weight 823.98
_space_group_crystal_system monoclinic
_space_group_IT_number 14
_space_group_name_Hall '-P 2ybc'
_space_group_name_H-M_alt 'P 1 21/c 1'
_symmetry_space_group_name_Hall '-P 2ybc'
_symmetry_space_group_name_H-M 'P 1 21/c 1'
_atom_sites_solution_hydrogens geom
_audit_creation_method SHELXL-2014/7
_audit_update_record
;
2018-01-15 deposited with the CCDC.
2018-01-15 downloaded from the CCDC.
;
_cell_angle_alpha 90
_cell_angle_beta 90.808(2)
_cell_angle_gamma 90
_cell_formula_units_Z 4
_cell_length_a 18.0137(9)
_cell_length_b 9.0328(5)
_cell_length_c 15.9733(8)
_cell_measurement_reflns_used 7094
_cell_measurement_temperature 153(2)
_cell_measurement_theta_max 26.37
_cell_measurement_theta_min 2.80
_cell_volume 2598.8(2)
_computing_structure_refinement 'SHELXL-2014/7 (Sheldrick, 2014)'
_diffrn_ambient_temperature 153(2)
_diffrn_measured_fraction_theta_full 0.999
_diffrn_measured_fraction_theta_max 0.999
_diffrn_measurement_device_type 'Bruker SMART CCD area-detector'
_diffrn_radiation_type MoK\a
_diffrn_radiation_wavelength 0.71073
_diffrn_reflns_av_R_equivalents 0.0419
_diffrn_reflns_av_unetI/netI 0.0142
_diffrn_reflns_Laue_measured_fraction_full 0.999
_diffrn_reflns_Laue_measured_fraction_max 0.999
_diffrn_reflns_limit_h_max 22
_diffrn_reflns_limit_h_min -22
_diffrn_reflns_limit_k_max 11
_diffrn_reflns_limit_k_min -11
_diffrn_reflns_limit_l_max 19
_diffrn_reflns_limit_l_min -19
_diffrn_reflns_number 80488
_diffrn_reflns_point_group_measured_fraction_full 0.999
_diffrn_reflns_point_group_measured_fraction_max 0.999
_diffrn_reflns_theta_full 25.242
_diffrn_reflns_theta_max 25.999
_diffrn_reflns_theta_min 2.522
_exptl_absorpt_coefficient_mu 1.885
_exptl_absorpt_correction_T_max 0.7454
_exptl_absorpt_correction_T_min 0.6595
_exptl_absorpt_correction_type multi-scan
_exptl_absorpt_process_details sadabs
_exptl_crystal_colour colorless
_exptl_crystal_density_diffrn 2.106
_exptl_crystal_description block
_exptl_crystal_F_000 1584
_exptl_crystal_size_max 0.170
_exptl_crystal_size_mid 0.140
_exptl_crystal_size_min 0.100
_refine_diff_density_max 0.999
_refine_diff_density_min -0.546
_refine_diff_density_rms 0.066
_refine_ls_extinction_method none
_refine_ls_goodness_of_fit_ref 1.050
_refine_ls_hydrogen_treatment constr
_refine_ls_matrix_type full
_refine_ls_number_parameters 361
_refine_ls_number_reflns 5101
_refine_ls_number_restraints 0
_refine_ls_restrained_S_all 1.050
_refine_ls_R_factor_all 0.0217
_refine_ls_R_factor_gt 0.0174
_refine_ls_shift/su_max 0.003
_refine_ls_shift/su_mean 0.000
_refine_ls_structure_factor_coef Fsqd
_refine_ls_weighting_details 'w=1/[\s^2^(Fo^2^)+(0.0171P)^2^+2.2700P] where P=(Fo^2^+2Fc^2^)/3'
_refine_ls_weighting_scheme calc
_refine_ls_wR_factor_gt 0.0373
_refine_ls_wR_factor_ref 0.0389
_reflns_Friedel_coverage 0.000
_reflns_number_gt 4625
_reflns_number_total 5101
_reflns_threshold_expression 'I > 2\s(I)'
_cod_data_source_file c7ra13626a2.cif
_cod_data_source_block 1_CCDC2
_cod_database_code 7230020
_shelx_shelxl_version_number 2014/7
_shelx_space_group_comment
;
The symmetry employed for this shelxl refinement is uniquely defined
by the following loop, which should always be used as a source of
symmetry information in preference to the above space-group names.
They are only intended as comments.
;
_shelx_estimated_absorpt_t_min 0.740
_shelx_estimated_absorpt_t_max 0.834

loop_
_space_group_symop_operation_xyz
'x, y, z'
'-x, y+1/2, -z+1/2'
'-x, -y, -z'
'x, -y-1/2, z-1/2'

loop_
_atom_site_label
_atom_site_type_symbol
_atom_site_fract_x
_atom_site_fract_y
_atom_site_fract_z
_atom_site_U_iso_or_equiv
_atom_site_adp_type
_atom_site_occupancy
_atom_site_site_symmetry_order
_atom_site_calc_flag
_atom_site_refinement_flags_posn
_atom_site_refinement_flags_adp
Cl1 Cl 0.36697(4) 0.07850(7) 0.53464(4) 0.03451(14) Uani 1 1 d . .
Ru1 Ru 0.17087(2) 0.46639(2) 0.77376(2) 0.01662(5) Uani 1 1 d . .
Ru2 Ru 0.21107(2) 0.73377(2) 0.69201(2) 0.01550(5) Uani 1 1 d . .
Ru3 Ru 0.14665(2) 0.50559(2) 0.60454(2) 0.01555(5) Uani 1 1 d . .
O1 O 0.23700(8) 0.16613(16) 0.64603(10) 0.0261(3) Uani 1 1 d . .
O2 O 0.22989(13) 0.2146(3) 0.88293(14) 0.0624(7) Uani 1 1 d . .
O3 O 0.05179(10) 0.2440(2) 0.71905(11) 0.0414(5) Uani 1 1 d . .
O4 O 0.05779(10) 0.5946(2) 0.89931(11) 0.0459(5) Uani 1 1 d . .
O5 O 0.29323(10) 0.64117(19) 0.86718(10) 0.0350(4) Uani 1 1 d . .
O6 O 0.33619(10) 0.92924(19) 0.76109(10) 0.0345(4) Uani 1 1 d . .
O7 O 0.20051(10) 0.90943(17) 0.53055(10) 0.0302(4) Uani 1 1 d . .
O8 O 0.08301(11) 0.9211(2) 0.76397(13) 0.0473(5) Uani 1 1 d . .
O9 O -0.00644(10) 0.6499(2) 0.60706(12) 0.0475(5) Uani 1 1 d . .
O10 O 0.10373(10) 0.20570(19) 0.52568(11) 0.0345(4) Uani 1 1 d . .
O11 O 0.17478(10) 0.61778(19) 0.42935(10) 0.0343(4) Uani 1 1 d . .
C1 C 0.35834(11) 0.2497(2) 0.67595(13) 0.0187(4) Uani 1 1 d . .
C2 C 0.40120(13) 0.1559(2) 0.62688(14) 0.0251(5) Uani 1 1 d . .
C3 C 0.47441(13) 0.1229(3) 0.64946(17) 0.0322(6) Uani 1 1 d . .
H3 H 0.5034 0.0610 0.6147 0.039 Uiso 1 1 calc R U
C4 C 0.50456(14) 0.1800(3) 0.72212(18) 0.0362(6) Uani 1 1 d . .
H4 H 0.5537 0.1541 0.7387 0.043 Uiso 1 1 calc R U
C5 C 0.46388(13) 0.2742(3) 0.77069(17) 0.0338(6) Uani 1 1 d . .
H5 H 0.4851 0.3145 0.8205 0.041 Uiso 1 1 calc R U
C6 C 0.39181(12) 0.3108(2) 0.74714(15) 0.0250(5) Uani 1 1 d . .
H6 H 0.3647 0.3789 0.7802 0.030 Uiso 1 1 calc R U
C7 C 0.27609(11) 0.2730(2) 0.66052(12) 0.0170(4) Uani 1 1 d . .
C8 C 0.24528(11) 0.4250(2) 0.67339(12) 0.0151(4) Uani 1 1 d . .
C9 C 0.26992(11) 0.5588(2) 0.63949(12) 0.0150(4) Uani 1 1 d . .
C10 C 0.32700(11) 0.5668(2) 0.57299(12) 0.0160(4) Uani 1 1 d . .
C11 C 0.33243(12) 0.4575(2) 0.51139(13) 0.0200(4) Uani 1 1 d . .
H11 H 0.2991 0.3760 0.5119 0.024 Uiso 1 1 calc R U
C12 C 0.38527(13) 0.4659(3) 0.44994(13) 0.0244(5) Uani 1 1 d . .
H12 H 0.3875 0.3910 0.4083 0.029 Uiso 1 1 calc R U
C13 C 0.43489(13) 0.5822(3) 0.44850(14) 0.0265(5) Uani 1 1 d . .
H13 H 0.4713 0.5877 0.4062 0.032 Uiso 1 1 calc R U
C14 C 0.43107(12) 0.6907(3) 0.50920(15) 0.0269(5) Uani 1 1 d . .
H14 H 0.4655 0.7703 0.5091 0.032 Uiso 1 1 calc R U
C15 C 0.37709(12) 0.6843(2) 0.57060(13) 0.0210(4) Uani 1 1 d . .
H15 H 0.3744 0.7608 0.6113 0.025 Uiso 1 1 calc R U
C16 C 0.20870(14) 0.3112(3) 0.84480(15) 0.0320(6) Uani 1 1 d . .
C17 C 0.09561(13) 0.3338(3) 0.72877(14) 0.0270(5) Uani 1 1 d . .
C18 C 0.09777(13) 0.5472(3) 0.85267(15) 0.0281(5) Uani 1 1 d . .
C19 C 0.24784(13) 0.6088(3) 0.81936(13) 0.0240(5) Uani 1 1 d . .
C20 C 0.28909(13) 0.8577(2) 0.73641(13) 0.0228(5) Uani 1 1 d . .
C21 C 0.20476(12) 0.8435(2) 0.59067(13) 0.0208(4) Uani 1 1 d . .
C22 C 0.12992(13) 0.8521(3) 0.73838(14) 0.0263(5) Uani 1 1 d . .
C23 C 0.05057(13) 0.5965(3) 0.60568(14) 0.0268(5) Uani 1 1 d . .
C24 C 0.12066(12) 0.3133(3) 0.55681(14) 0.0239(5) Uani 1 1 d . .
C25 C 0.16425(12) 0.5761(2) 0.49529(14) 0.0223(5) Uani 1 1 d . .

loop_
_atom_site_aniso_label
_atom_site_aniso_U_11
_atom_site_aniso_U_22
_atom_site_aniso_U_33
_atom_site_aniso_U_23
_atom_site_aniso_U_13
_atom_site_aniso_U_12
Cl1 0.0462(4) 0.0250(3) 0.0325(3) -0.0059(2) 0.0073(3) 0.0038(3)
Ru1 0.01851(9) 0.01835(9) 0.01304(8) 0.00360(6) 0.00134(6) 0.00150(7)
Ru2 0.01996(9) 0.01346(8) 0.01308(8) -0.00081(6) 0.00044(6) 0.00095(6)
Ru3 0.01734(9) 0.01643(9) 0.01279(8) 0.00090(6) -0.00264(6) -0.00056(6)
O1 0.0254(8) 0.0161(8) 0.0367(9) -0.0020(7) -0.0041(7) -0.0023(7)
O2 0.0632(14) 0.0698(15) 0.0544(13) 0.0413(12) 0.0042(11) 0.0249(12)
O3 0.0378(10) 0.0511(12) 0.0353(10) 0.0064(9) 0.0004(8) -0.0233(9)
O4 0.0406(11) 0.0634(14) 0.0342(10) 0.0009(9) 0.0154(9) 0.0200(10)
O5 0.0457(11) 0.0365(10) 0.0224(9) 0.0045(7) -0.0134(8) -0.0094(8)
O6 0.0429(10) 0.0304(9) 0.0301(9) 0.0007(7) -0.0112(8) -0.0141(8)
O7 0.0499(11) 0.0204(8) 0.0203(8) 0.0037(7) -0.0051(7) -0.0022(7)
O8 0.0448(12) 0.0461(12) 0.0512(12) -0.0065(10) 0.0141(10) 0.0209(10)
O9 0.0292(10) 0.0726(15) 0.0406(11) 0.0087(10) -0.0028(8) 0.0220(10)
O10 0.0414(10) 0.0254(9) 0.0363(10) -0.0036(8) -0.0124(8) -0.0080(8)
O11 0.0535(11) 0.0331(10) 0.0160(8) 0.0055(7) -0.0019(7) -0.0056(8)
C1 0.0204(11) 0.0117(10) 0.0239(11) 0.0057(8) 0.0033(8) -0.0003(8)
C2 0.0310(12) 0.0148(11) 0.0296(12) 0.0054(9) 0.0065(10) -0.0004(9)
C3 0.0280(13) 0.0229(12) 0.0461(15) 0.0102(11) 0.0150(11) 0.0069(10)
C4 0.0221(12) 0.0304(14) 0.0560(17) 0.0116(12) 0.0007(12) 0.0004(10)
C5 0.0283(13) 0.0282(13) 0.0445(15) 0.0065(11) -0.0099(11) -0.0032(10)
C6 0.0235(11) 0.0192(11) 0.0320(13) 0.0035(9) -0.0022(9) -0.0018(9)
C7 0.0211(11) 0.0162(10) 0.0138(10) 0.0011(8) 0.0008(8) -0.0007(8)
C8 0.0171(10) 0.0161(10) 0.0121(9) -0.0001(8) -0.0021(8) 0.0013(8)
C9 0.0155(10) 0.0175(10) 0.0118(9) -0.0025(8) -0.0039(8) -0.0017(8)
C10 0.0173(10) 0.0172(10) 0.0133(10) 0.0031(8) -0.0013(8) 0.0022(8)
C11 0.0251(11) 0.0168(10) 0.0181(10) 0.0000(8) -0.0003(9) -0.0015(9)
C12 0.0323(13) 0.0235(12) 0.0177(11) -0.0020(9) 0.0039(9) 0.0034(10)
C13 0.0247(12) 0.0305(13) 0.0245(12) 0.0051(10) 0.0100(9) 0.0029(10)
C14 0.0217(11) 0.0255(12) 0.0336(13) 0.0021(10) 0.0056(10) -0.0053(9)
C15 0.0224(11) 0.0188(11) 0.0217(11) -0.0014(9) 0.0004(9) -0.0009(9)
C16 0.0307(13) 0.0412(15) 0.0244(12) 0.0125(11) 0.0045(10) 0.0059(11)
C17 0.0232(12) 0.0348(13) 0.0231(12) 0.0052(10) 0.0021(9) -0.0028(11)
C18 0.0288(13) 0.0319(13) 0.0235(12) 0.0057(10) 0.0009(10) 0.0042(10)
C19 0.0291(12) 0.0259(12) 0.0172(11) -0.0014(9) 0.0040(9) 0.0009(10)
C20 0.0322(13) 0.0205(11) 0.0158(11) 0.0021(9) 0.0004(9) 0.0025(10)
C21 0.0266(12) 0.0157(10) 0.0202(11) -0.0040(9) -0.0010(9) 0.0002(9)
C22 0.0319(13) 0.0230(12) 0.0240(12) 0.0003(9) 0.0014(10) 0.0020(10)
C23 0.0271(13) 0.0341(13) 0.0191(11) 0.0027(10) -0.0045(9) 0.0031(11)
C24 0.0245(12) 0.0266(13) 0.0205(11) 0.0048(9) -0.0047(9) -0.0011(10)
C25 0.0263(12) 0.0181(11) 0.0225(12) -0.0028(9) -0.0055(9) -0.0012(9)

loop_
_atom_type_symbol
_atom_type_description
_atom_type_scat_dispersion_real
_atom_type_scat_dispersion_imag
_atom_type_scat_source
C C 0.0033 0.0016 'International Tables Vol C Tables 4.2.6.8 and 6.1.1.4'
H H 0.0000 0.0000 'International Tables Vol C Tables 4.2.6.8 and 6.1.1.4'
O O 0.0106 0.0060 'International Tables Vol C Tables 4.2.6.8 and 6.1.1.4'
Ru Ru -1.2594 0.8363 'International Tables Vol C Tables 4.2.6.8 and 6.1.1.4'
Cl Cl 0.1484 0.1585 'International Tables Vol C Tables 4.2.6.8 and 6.1.1.4'

loop_
_geom_angle_atom_site_label_1
_geom_angle_atom_site_label_2
_geom_angle_atom_site_label_3
_geom_angle
C16 Ru1 C17 90.50(11)
C16 Ru1 C18 97.28(10)
C17 Ru1 C18 89.75(10)
C16 Ru1 C19 90.89(10)
C17 Ru1 C19 178.57(10)
C18 Ru1 C19 89.71(10)
C16 Ru1 C8 95.41(9)
C17 Ru1 C8 93.24(9)
C18 Ru1 C8 166.93(9)
C19 Ru1 C8 86.98(8)
C16 Ru1 Ru3 136.29(8)
C17 Ru1 Ru3 67.39(7)
C18 Ru1 Ru3 118.74(7)
C19 Ru1 Ru3 111.75(6)
C8 Ru1 Ru3 51.59(5)
C16 Ru1 Ru2 143.11(8)
C17 Ru1 Ru2 122.37(7)
C18 Ru1 Ru2 98.95(7)
C19 Ru1 Ru2 56.42(6)
C8 Ru1 Ru2 68.77(5)
Ru3 Ru1 Ru2 58.548(6)
C21 Ru2 C20 92.58(9)
C21 Ru2 C22 90.08(9)
C20 Ru2 C22 95.05(10)
C21 Ru2 C9 94.43(8)
C20 Ru2 C9 102.49(8)
C22 Ru2 C9 161.65(9)
C21 Ru2 C19 167.27(9)
C20 Ru2 C19 76.77(8)
C22 Ru2 C19 97.69(8)
C9 Ru2 C19 81.33(7)
C21 Ru2 Ru3 86.46(6)
C20 Ru2 Ru3 158.09(7)
C22 Ru2 Ru3 106.84(7)
C9 Ru2 Ru3 55.86(5)
C19 Ru2 Ru3 100.80(6)
C21 Ru2 Ru1 145.24(6)
C20 Ru2 Ru1 120.94(6)
C22 Ru2 Ru1 95.36(7)
C9 Ru2 Ru1 71.06(6)
C19 Ru2 Ru1 44.25(6)
Ru3 Ru2 Ru1 59.095(6)
C25 Ru3 C23 91.59(10)
C25 Ru3 C24 88.95(9)
C23 Ru3 C24 99.99(10)
C25 Ru3 C8 115.37(8)
C23 Ru3 C8 149.34(8)
C24 Ru3 C8 95.07(8)
C25 Ru3 C9 88.85(8)
C23 Ru3 C9 140.04(9)
C24 Ru3 C9 119.96(8)
C8 Ru3 C9 35.82(7)
C25 Ru3 Ru2 98.17(6)
C23 Ru3 Ru2 92.80(7)
C24 Ru3 Ru2 165.20(6)
C8 Ru3 Ru2 70.17(5)
C9 Ru3 Ru2 47.74(5)
C25 Ru3 Ru1 157.46(7)
C23 Ru3 Ru1 100.16(7)
C24 Ru3 Ru1 107.63(6)
C8 Ru3 Ru1 49.57(5)
C9 Ru3 Ru1 69.79(5)
Ru2 Ru3 Ru1 62.357(6)
C6 C1 C2 117.6(2)
C6 C1 C7 119.28(19)
C2 C1 C7 122.8(2)
C3 C2 C1 120.9(2)
C3 C2 Cl1 117.18(18)
C1 C2 Cl1 121.91(18)
C4 C3 C2 119.9(2)
C4 C3 H3 120.0
C2 C3 H3 120.0
C5 C4 C3 120.2(2)
C5 C4 H4 119.9
C3 C4 H4 119.9
C4 C5 C6 120.0(2)
C4 C5 H5 120.0
C6 C5 H5 120.0
C5 C6 C1 121.3(2)
C5 C6 H6 119.3
C1 C6 H6 119.3
O1 C7 C8 122.69(18)
O1 C7 C1 118.93(18)
C8 C7 C1 118.01(17)
C9 C8 C7 128.26(18)
C9 C8 Ru1 110.16(14)
C7 C8 Ru1 120.10(13)
C9 C8 Ru3 77.24(11)
C7 C8 Ru3 122.25(13)
Ru1 C8 Ru3 78.84(7)
C8 C9 C10 122.90(18)
C8 C9 Ru2 109.46(14)
C10 C9 Ru2 127.57(14)
C8 C9 Ru3 66.94(11)
C10 C9 Ru3 120.22(13)
Ru2 C9 Ru3 76.40(6)
C15 C10 C11 117.81(19)
C15 C10 C9 120.63(18)
C11 C10 C9 121.56(18)
C12 C11 C10 121.2(2)
C12 C11 H11 119.4
C10 C11 H11 119.4
C11 C12 C13 120.5(2)
C11 C12 H12 119.8
C13 C12 H12 119.8
C12 C13 C14 119.3(2)
C12 C13 H13 120.3
C14 C13 H13 120.3
C13 C14 C15 120.5(2)
C13 C14 H14 119.8
C15 C14 H14 119.8
C14 C15 C10 120.6(2)
C14 C15 H15 119.7
C10 C15 H15 119.7
O2 C16 Ru1 176.0(3)
O3 C17 Ru1 165.5(2)
O4 C18 Ru1 177.9(2)
O5 C19 Ru1 151.71(19)
O5 C19 Ru2 128.76(18)
Ru1 C19 Ru2 79.33(8)
O6 C20 Ru2 178.3(2)
O7 C21 Ru2 179.4(2)
O8 C22 Ru2 179.0(2)
O9 C23 Ru3 179.4(2)
O10 C24 Ru3 176.30(19)
O11 C25 Ru3 179.6(2)

loop_
_geom_bond_atom_site_label_1
_geom_bond_atom_site_label_2
_geom_bond_distance
Cl1 C2 1.736(2)
Ru1 C16 1.922(2)
Ru1 C17 1.939(2)
Ru1 C18 1.975(2)
Ru1 C19 2.019(2)
Ru1 C8 2.137(2)
Ru1 Ru3 2.7547(3)
Ru1 Ru2 2.8441(3)
Ru2 C21 1.900(2)
Ru2 C20 1.924(2)
Ru2 C22 1.964(2)
Ru2 C9 2.086(2)
Ru2 C19 2.411(2)
Ru2 Ru3 2.7389(2)
Ru3 C25 1.889(2)
Ru3 C23 1.916(2)
Ru3 C24 1.951(2)
Ru3 C8 2.2003(19)
Ru3 C9 2.3323(19)
O1 C7 1.215(2)
O2 C16 1.128(3)
O3 C17 1.141(3)
O4 C18 1.128(3)
O5 C19 1.149(3)
O6 C20 1.133(3)
O7 C21 1.131(3)
O8 C22 1.131(3)
O9 C23 1.135(3)
O10 C24 1.132(3)
O11 C25 1.137(3)
C1 C6 1.393(3)
C1 C2 1.395(3)
C1 C7 1.513(3)
C2 C3 1.395(3)
C3 C4 1.375(4)
C3 H3 0.9500
C4 C5 1.371(4)
C4 H4 0.9500
C5 C6 1.387(3)
C5 H5 0.9500
C6 H6 0.9500
C7 C8 1.496(3)
C8 C9 1.400(3)
C9 C10 1.490(3)
C10 C15 1.394(3)
C10 C11 1.398(3)
C11 C12 1.379(3)
C11 H11 0.9500
C12 C13 1.380(3)
C12 H12 0.9500
C13 C14 1.381(3)
C13 H13 0.9500
C14 C15 1.392(3)
C14 H14 0.9500
C15 H15 0.9500
